data_4034903
loop_
_publ_author_name
'Hu, Chen'
'Hong, Gang'
'He, Yuchen'
'Zhou, Chen'
'Kozlowski, Marisa C.'
'Wang, Limin'

_publ_section_title
;
 Lewis Acid-Controlled Regioselective Phosphorylation of
 2-Indolylmethanols with Diarylphosphine Oxides: Synthesis of Highly
 Substituted Indoles.
;
_journal_issue 8
_journal_name_full 'The Journal of organic chemistry'
_journal_page_first 4739
_journal_page_last 4753
_journal_paper_doi 10.1021/acs.joc.8b00541
_journal_volume 83
_journal_year 2018
_chemical_formula_sum 'C34 H28 Cl4 N O2 P'
_chemical_formula_weight 655.34
_space_group_crystal_system monoclinic
_space_group_IT_number 14
_space_group_name_Hall '-P 2yn'
_space_group_name_H-M_alt 'P 1 21/n 1'
_atom_sites_solution_hydrogens mixed
_audit_creation_method SHELXL-2013
_cell_angle_alpha 90
_cell_angle_beta 110.0340(10)
_cell_angle_gamma 90
_cell_formula_units_Z 4
_cell_length_a 10.0969(3)
_cell_length_b 24.9962(7)
_cell_length_c 13.2961(4)
_cell_measurement_reflns_used 8650
_cell_measurement_temperature 296(2)
_cell_measurement_theta_max 54.991
_cell_measurement_theta_min 4.574
_cell_volume 3152.67(16)
_computing_cell_refinement 'Bruker SAINT'
_computing_data_collection 'Bruker APEX2'
_computing_data_reduction 'Bruker SAINT'
_computing_molecular_graphics 'Bruker SHELXTL'
_computing_publication_material 'Bruker SHELXTL'
_computing_structure_refinement 'SHELXL-2013 (Sheldrick, 2013)'
_computing_structure_solution 'SHELXS-97 (Sheldrick 2008)'
_diffrn_ambient_temperature 296(2)
_diffrn_measured_fraction_theta_full 0.997
_diffrn_measured_fraction_theta_max 0.997
_diffrn_measurement_device_type 'Bruker APEX-II CCD'
_diffrn_measurement_method '\f and \w scans'
_diffrn_radiation_type MoK\a
_diffrn_radiation_wavelength 0.71073
_diffrn_reflns_av_R_equivalents 0.0486
_diffrn_reflns_av_unetI/netI 0.0239
_diffrn_reflns_Laue_measured_fraction_full 0.997
_diffrn_reflns_Laue_measured_fraction_max 0.997
_diffrn_reflns_limit_h_max 12
_diffrn_reflns_limit_h_min -12
_diffrn_reflns_limit_k_max 30
_diffrn_reflns_limit_k_min -30
_diffrn_reflns_limit_l_max 16
_diffrn_reflns_limit_l_min -16
_diffrn_reflns_number 55408
_diffrn_reflns_point_group_measured_fraction_full 0.997
_diffrn_reflns_point_group_measured_fraction_max 0.997
_diffrn_reflns_theta_full 25.242
_diffrn_reflns_theta_max 25.499
_diffrn_reflns_theta_min 1.822
_exptl_absorpt_coefficient_mu 0.459
_exptl_absorpt_correction_T_max 0.7456
_exptl_absorpt_correction_T_min 0.6724
_exptl_absorpt_correction_type multi-scan
_exptl_absorpt_process_details sadabs
_exptl_crystal_colour colorless
_exptl_crystal_density_diffrn 1.381
_exptl_crystal_description prismatic
_exptl_crystal_F_000 1352
_exptl_crystal_size_max 0.180
_exptl_crystal_size_mid 0.160
_exptl_crystal_size_min 0.120
_refine_diff_density_max 0.834
_refine_diff_density_min -0.843
_refine_diff_density_rms 0.056
_refine_ls_extinction_expression Fc^*^=kFc[1+0.001xFc^2^\l^3^/sin(2\q)]^-1/4^
_refine_ls_extinction_method SHELXL
_refine_ls_goodness_of_fit_ref 1.032
_refine_ls_hydrogen_treatment mixed
_refine_ls_matrix_type full
_refine_ls_number_parameters 423
_refine_ls_number_reflns 5850
_refine_ls_number_restraints 24
_refine_ls_restrained_S_all 1.259
_refine_ls_R_factor_all 0.0798
_refine_ls_R_factor_gt 0.0643
_refine_ls_shift/su_max 0.025
_refine_ls_shift/su_mean 0.001
_refine_ls_structure_factor_coef Fsqd
_refine_ls_weighting_details 'w=1/[\s^2^(Fo^2^)+(0.0925P)^2^+3.2950P] where P=(Fo^2^+2Fc^2^)/3'
_refine_ls_weighting_scheme calc
_refine_ls_wR_factor_gt 0.1730
_refine_ls_wR_factor_ref 0.1898
_reflns_Friedel_coverage 0.000
_reflns_number_gt 4692
_reflns_number_total 5850
_reflns_threshold_expression 'I > 2\s(I)'
_cod_data_source_file jo8b00541_si_002.cif
_cod_data_source_block mo_d8v17423_0m
_cod_original_sg_symbol_H-M 'P 21/n'
_cod_database_code 4034903
_shelx_space_group_comment
; 
The symmetry employed for this shelxl refinement is uniquely defined 
by the following loop, which should always be used as a source of 
symmetry information in preference to the above space-group names. 
They are only intended as comments. 
;
_shelx_estimated_absorpt_t_min 0.922
_shelx_estimated_absorpt_t_max 0.947
_shelxl_version_number 2013-4

loop_
_space_group_symop_operation_xyz
'x, y, z'
'-x+1/2, y+1/2, -z+1/2'
'-x, -y, -z'
'x-1/2, -y-1/2, z-1/2'

loop_
_atom_site_label
_atom_site_type_symbol
_atom_site_fract_x
_atom_site_fract_y
_atom_site_fract_z
_atom_site_U_iso_or_equiv
_atom_site_adp_type
_atom_site_occupancy
_atom_site_site_symmetry_order
_atom_site_calc_flag
_atom_site_refinement_flags_posn
_atom_site_refinement_flags_adp
_atom_site_refinement_flags_occupancy
_atom_site_disorder_assembly
_atom_site_disorder_group
P1 P 0.30883(8) 0.39314(3) 0.31109(6) 0.0406(2) Uani 1 1 d . . . . .
Cl1 Cl 0.71150(10) 0.66242(4) 0.25801(9) 0.0724(3) Uani 1 1 d . . . . .
Cl2 Cl 0.9110(4) 0.33834(18) 0.5113(4) 0.1544(14) Uani 0.6 1 d . U P A 1
Cl3 Cl 0.8108(5) 0.35201(16) 0.6826(2) 0.1698(15) Uani 0.6 1 d . U P A 1
Cl4 Cl 0.6438(5) 0.29429(18) 0.5072(3) 0.1738(19) Uani 0.6 1 d . U P A 1
Cl2' Cl 0.8311(9) 0.3008(4) 0.4695(6) 0.192(2) Uani 0.4 1 d . U P A 2
Cl3' Cl 0.8911(10) 0.3624(4) 0.6370(8) 0.235(2) Uani 0.4 1 d . U P A 2
Cl4' Cl 0.6518(10) 0.3092(4) 0.5790(8) 0.219(3) Uani 0.4 1 d . U P A 2
N1 N 0.3515(3) 0.51381(10) 0.2566(2) 0.0458(6) Uani 1 1 d . . . . .
O1 O 0.3763(2) 0.42448(8) 0.41069(16) 0.0493(5) Uani 1 1 d . . . . .
O2 O 0.6486(4) 0.46630(15) 0.5183(3) 0.0837(9) Uani 1 1 d . . . . .
C1 C 0.4265(3) 0.54761(11) 0.2145(2) 0.0440(7) Uani 1 1 d . . . . .
C2 C 0.5223(3) 0.58747(12) 0.2644(3) 0.0495(7) Uani 1 1 d . . . . .
H2 H 0.5436 0.5959 0.3363 0.059 Uiso 1 1 calc R U . . .
C3 C 0.5837(3) 0.61379(12) 0.2006(3) 0.0526(8) Uani 1 1 d . . . . .
C4 C 0.5515(4) 0.60244(13) 0.0923(3) 0.0571(8) Uani 1 1 d . . . . .
H4 H 0.5938 0.6220 0.0520 0.068 Uiso 1 1 calc R U . . .
C5 C 0.4576(4) 0.56260(13) 0.0449(3) 0.0563(8) Uani 1 1 d . . . . .
H5 H 0.4370 0.5547 -0.0272 0.068 Uiso 1 1 calc R U . . .
C6 C 0.3930(3) 0.53393(12) 0.1058(2) 0.0451(7) Uani 1 1 d . . . . .
C7 C 0.2948(3) 0.49057(12) 0.0847(2) 0.0456(7) Uani 1 1 d . . . . .
H7 H 0.2536 0.4734 0.0193 0.055 Uiso 1 1 calc R U . . .
C8 C 0.2725(3) 0.47903(11) 0.1777(2) 0.0417(6) Uani 1 1 d . . . . .
C9 C 0.1810(3) 0.43741(11) 0.2054(2) 0.0413(6) Uani 1 1 d . . . . .
C10 C 0.0809(3) 0.46657(12) 0.2528(2) 0.0438(6) Uani 1 1 d . . . . .
C11 C 0.0171(4) 0.51338(14) 0.2032(3) 0.0588(8) Uani 1 1 d . . . . .
H11 H 0.0420 0.5276 0.1475 0.071 Uiso 1 1 calc R U . . .
C12 C -0.0825(4) 0.53906(16) 0.2353(3) 0.0715(10) Uani 1 1 d . . . . .
H12 H -0.1253 0.5700 0.2004 0.086 Uiso 1 1 calc R U . . .
C13 C -0.1192(4) 0.51929(16) 0.3186(3) 0.0707(10) Uani 1 1 d . . . . .
H13 H -0.1860 0.5369 0.3403 0.085 Uiso 1 1 calc R U . . .
C14 C -0.0565(4) 0.47353(15) 0.3692(3) 0.0624(9) Uani 1 1 d . . . . .
H14 H -0.0803 0.4601 0.4260 0.075 Uiso 1 1 calc R U . . .
C15 C 0.0428(3) 0.44705(13) 0.3364(3) 0.0532(8) Uani 1 1 d . . . . .
H15 H 0.0841 0.4158 0.3710 0.064 Uiso 1 1 calc R U . . .
C16 C 0.0975(3) 0.40399(12) 0.1075(2) 0.0443(7) Uani 1 1 d . . . . .
C17 C -0.0473(3) 0.39717(14) 0.0786(3) 0.0563(8) Uani 1 1 d . . . . .
H17 H -0.0958 0.4157 0.1158 0.068 Uiso 1 1 calc R U . . .
C18 C -0.1208(4) 0.36360(17) -0.0039(3) 0.0723(11) Uani 1 1 d . . . . .
H18 H -0.2176 0.3596 -0.0214 0.087 Uiso 1 1 calc R U . . .
C19 C -0.0513(4) 0.33603(16) -0.0604(3) 0.0733(11) Uani 1 1 d . . . . .
H19 H -0.1003 0.3126 -0.1147 0.088 Uiso 1 1 calc R U . . .
C20 C 0.0924(4) 0.34355(15) -0.0358(3) 0.0626(9) Uani 1 1 d . . . . .
H20 H 0.1396 0.3258 -0.0750 0.075 Uiso 1 1 calc R U . . .
C21 C 0.1655(3) 0.37722(13) 0.0466(2) 0.0496(7) Uani 1 1 d . . . . .
H21 H 0.2617 0.3822 0.0619 0.059 Uiso 1 1 calc R U . . .
C22 C 0.2205(3) 0.33456(11) 0.3378(3) 0.0464(7) Uani 1 1 d . . . . .
C23 C 0.1320(4) 0.30082(13) 0.2601(3) 0.0589(8) Uani 1 1 d . . . . .
H23 H 0.1112 0.3084 0.1878 0.071 Uiso 1 1 calc R U . . .
C24 C 0.0754(4) 0.25610(15) 0.2912(3) 0.0705(10) Uani 1 1 d . . . . .
H24 H 0.0152 0.2339 0.2394 0.085 Uiso 1 1 calc R U . . .
C25 C 0.1066(4) 0.24392(15) 0.3975(3) 0.0706(10) Uani 1 1 d . . . . .
H25 H 0.0674 0.2139 0.4175 0.085 Uiso 1 1 calc R U . . .
C26 C 0.1956(5) 0.27621(16) 0.4733(3) 0.0752(11) Uani 1 1 d . . . . .
H26 H 0.2186 0.2676 0.5454 0.090 Uiso 1 1 calc R U . . .
C27 C 0.2520(4) 0.32157(14) 0.4444(3) 0.0584(8) Uani 1 1 d . . . . .
H27 H 0.3116 0.3435 0.4971 0.070 Uiso 1 1 calc R U . . .
C28 C 0.4412(3) 0.36796(12) 0.2590(2) 0.0449(7) Uani 1 1 d . . . . .
C29 C 0.4430(4) 0.31536(14) 0.2255(3) 0.0642(9) Uani 1 1 d . . . . .
H29 H 0.3709 0.2921 0.2249 0.077 Uiso 1 1 calc R U . . .
C30 C 0.5517(4) 0.29752(17) 0.1931(4) 0.0800(12) Uani 1 1 d . . . . .
H30 H 0.5519 0.2623 0.1705 0.096 Uiso 1 1 calc R U . . .
C31 C 0.6590(4) 0.33112(18) 0.1940(3) 0.0770(11) Uani 1 1 d . . . . .
H31 H 0.7317 0.3189 0.1721 0.092 Uiso 1 1 calc R U . . .
C32 C 0.6587(4) 0.38299(17) 0.2276(3) 0.0651(9) Uani 1 1 d . . . . .
H32 H 0.7316 0.4059 0.2282 0.078 Uiso 1 1 calc R U . . .
C33 C 0.5511(3) 0.40156(14) 0.2604(3) 0.0517(7) Uani 1 1 d . . . . .
H33 H 0.5524 0.4367 0.2834 0.062 Uiso 1 1 calc R U . . .
C34 C 0.7611(6) 0.3442(2) 0.5416(4) 0.0936(15) Uani 1 1 d . . . . .
H1A H 0.348(4) 0.5157(14) 0.316(3) 0.054(10) Uiso 1 1 d . . . . .
H2B H 0.662(8) 0.506(3) 0.513(6) 0.17(3) Uiso 1 1 d . . . . .
H2A H 0.561(7) 0.451(3) 0.469(5) 0.14(2) Uiso 1 1 d . . . . .
H34 H 0.707(8) 0.368(3) 0.489(6) 0.18(3) Uiso 1 1 d . . . . .

loop_
_atom_site_aniso_label
_atom_site_aniso_U_11
_atom_site_aniso_U_22
_atom_site_aniso_U_33
_atom_site_aniso_U_23
_atom_site_aniso_U_13
_atom_site_aniso_U_12
P1 0.0392(4) 0.0397(4) 0.0446(4) -0.0009(3) 0.0164(3) -0.0044(3)
Cl1 0.0584(5) 0.0532(5) 0.1153(8) -0.0122(5) 0.0421(5) -0.0131(4)
Cl2 0.133(3) 0.176(3) 0.178(3) 0.070(3) 0.084(2) 0.039(2)
Cl3 0.261(4) 0.169(3) 0.0849(17) -0.0275(17) 0.066(2) -0.062(3)
Cl4 0.177(3) 0.164(3) 0.116(2) 0.011(2) -0.033(2) -0.077(2)
Cl2' 0.206(5) 0.228(6) 0.161(4) 0.045(4) 0.086(4) 0.082(4)
Cl3' 0.247(5) 0.204(4) 0.199(4) -0.004(4) 0.006(4) -0.032(4)
Cl4' 0.177(4) 0.204(5) 0.279(6) 0.035(5) 0.079(5) -0.037(4)
N1 0.0518(15) 0.0468(14) 0.0435(14) -0.0026(11) 0.0222(12) -0.0077(11)
O1 0.0511(12) 0.0491(12) 0.0474(12) -0.0044(9) 0.0164(9) -0.0084(9)
O2 0.0755(19) 0.084(2) 0.084(2) -0.0195(17) 0.0182(16) 0.0034(16)
C1 0.0436(15) 0.0390(15) 0.0545(17) 0.0033(13) 0.0232(13) 0.0015(12)
C2 0.0470(16) 0.0440(16) 0.0609(19) -0.0026(14) 0.0231(14) -0.0006(13)
C3 0.0456(16) 0.0394(16) 0.080(2) -0.0009(15) 0.0308(16) 0.0004(12)
C4 0.060(2) 0.0457(17) 0.080(2) 0.0094(16) 0.0428(18) 0.0004(15)
C5 0.066(2) 0.0541(19) 0.0600(19) 0.0063(15) 0.0357(17) 0.0047(16)
C6 0.0466(16) 0.0428(15) 0.0509(17) 0.0053(13) 0.0230(13) 0.0053(12)
C7 0.0479(16) 0.0468(16) 0.0438(16) 0.0011(13) 0.0178(13) -0.0013(13)
C8 0.0401(14) 0.0399(14) 0.0468(16) 0.0006(12) 0.0170(12) 0.0007(12)
C9 0.0397(14) 0.0423(15) 0.0449(15) -0.0020(12) 0.0187(12) -0.0035(12)
C10 0.0388(14) 0.0455(16) 0.0481(16) -0.0053(13) 0.0160(12) -0.0029(12)
C11 0.060(2) 0.0570(19) 0.064(2) 0.0074(16) 0.0281(17) 0.0098(16)
C12 0.070(2) 0.065(2) 0.087(3) 0.007(2) 0.037(2) 0.0211(18)
C13 0.060(2) 0.075(2) 0.085(3) -0.009(2) 0.036(2) 0.0162(19)
C14 0.063(2) 0.072(2) 0.064(2) -0.0063(18) 0.0370(18) 0.0008(17)
C15 0.0542(18) 0.0540(18) 0.0590(19) 0.0013(15) 0.0292(15) 0.0023(14)
C16 0.0456(16) 0.0454(16) 0.0437(15) 0.0015(12) 0.0176(13) -0.0016(12)
C17 0.0465(17) 0.0599(19) 0.063(2) -0.0112(16) 0.0203(15) -0.0049(15)
C18 0.0478(19) 0.078(3) 0.083(3) -0.017(2) 0.0120(18) -0.0125(17)
C19 0.072(3) 0.075(3) 0.067(2) -0.024(2) 0.0166(19) -0.016(2)
C20 0.070(2) 0.065(2) 0.057(2) -0.0132(16) 0.0272(17) -0.0046(17)
C21 0.0497(17) 0.0538(17) 0.0491(17) -0.0029(14) 0.0219(14) -0.0044(14)
C22 0.0446(16) 0.0411(15) 0.0568(18) 0.0020(13) 0.0217(14) -0.0018(12)
C23 0.0582(19) 0.0551(19) 0.061(2) 0.0001(16) 0.0165(16) -0.0135(15)
C24 0.071(2) 0.052(2) 0.087(3) -0.0020(19) 0.025(2) -0.0220(17)
C25 0.079(2) 0.052(2) 0.090(3) 0.0095(19) 0.040(2) -0.0141(18)
C26 0.104(3) 0.063(2) 0.068(2) 0.0121(19) 0.040(2) -0.013(2)
C27 0.070(2) 0.0513(18) 0.0566(19) 0.0014(15) 0.0246(16) -0.0099(16)
C28 0.0405(15) 0.0480(16) 0.0455(16) 0.0015(13) 0.0138(12) 0.0024(12)
C29 0.056(2) 0.054(2) 0.085(3) -0.0093(18) 0.0275(18) -0.0009(16)
C30 0.075(3) 0.069(2) 0.105(3) -0.020(2) 0.041(2) 0.009(2)
C31 0.057(2) 0.095(3) 0.089(3) -0.015(2) 0.037(2) 0.012(2)
C32 0.0473(18) 0.085(3) 0.070(2) -0.0035(19) 0.0289(17) -0.0049(17)
C33 0.0449(16) 0.0587(19) 0.0533(18) -0.0023(15) 0.0193(14) -0.0045(14)
C34 0.103(4) 0.082(3) 0.087(3) 0.020(3) 0.021(3) 0.009(3)

loop_
_atom_type_symbol
_atom_type_description
_atom_type_scat_dispersion_real
_atom_type_scat_dispersion_imag
_atom_type_scat_source
C C 0.0033 0.0016 'International Tables Vol C Tables 4.2.6.8 and 6.1.1.4'
H H 0.0000 0.0000 'International Tables Vol C Tables 4.2.6.8 and 6.1.1.4'
N N 0.0061 0.0033 'International Tables Vol C Tables 4.2.6.8 and 6.1.1.4'
O O 0.0106 0.0060 'International Tables Vol C Tables 4.2.6.8 and 6.1.1.4'
Cl Cl 0.1484 0.1585 'International Tables Vol C Tables 4.2.6.8 and 6.1.1.4'
P P 0.1023 0.0942 'International Tables Vol C Tables 4.2.6.8 and 6.1.1.4'

loop_
_geom_angle_atom_site_label_1
_geom_angle_atom_site_label_2
_geom_angle_atom_site_label_3
_geom_angle
O1 P1 C22 110.91(13)
O1 P1 C28 110.49(13)
C22 P1 C28 105.70(14)
O1 P1 C9 109.81(12)
C22 P1 C9 111.10(13)
C28 P1 C9 108.75(13)
C1 N1 C8 109.4(3)
C1 N1 H1A 125(3)
C8 N1 H1A 125(3)
P1 O1 H2A 129.8(19)
H2B O2 H2A 117(6)
N1 C1 C2 129.6(3)
N1 C1 C6 107.2(3)
C2 C1 C6 123.2(3)
C3 C2 C1 115.8(3)
C3 C2 H2 122.1
C1 C2 H2 122.1
C2 C3 C4 123.0(3)
C2 C3 Cl1 119.0(3)
C4 C3 Cl1 118.0(2)
C5 C4 C3 120.2(3)
C5 C4 H4 119.9
C3 C4 H4 119.9
C4 C5 C6 119.5(3)
C4 C5 H5 120.2
C6 C5 H5 120.2
C5 C6 C1 118.2(3)
C5 C6 C7 134.7(3)
C1 C6 C7 107.0(2)
C8 C7 C6 107.5(3)
C8 C7 H7 126.2
C6 C7 H7 126.2
C7 C8 N1 108.9(3)
C7 C8 C9 132.0(3)
N1 C8 C9 119.1(2)
C8 C9 C16 111.8(2)
C8 C9 C10 108.3(2)
C16 C9 C10 110.9(2)
C8 C9 P1 105.23(18)
C16 C9 P1 110.28(19)
C10 C9 P1 110.24(19)
C15 C10 C11 117.9(3)
C15 C10 C9 124.2(3)
C11 C10 C9 117.7(3)
C12 C11 C10 120.9(3)
C12 C11 H11 119.6
C10 C11 H11 119.6
C13 C12 C11 120.6(4)
C13 C12 H12 119.7
C11 C12 H12 119.7
C14 C13 C12 119.4(3)
C14 C13 H13 120.3
C12 C13 H13 120.3
C13 C14 C15 120.4(3)
C13 C14 H14 119.8
C15 C14 H14 119.8
C10 C15 C14 120.9(3)
C10 C15 H15 119.6
C14 C15 H15 119.6
C17 C16 C21 117.4(3)
C17 C16 C9 121.5(3)
C21 C16 C9 121.1(3)
C18 C17 C16 121.6(3)
C18 C17 H17 119.2
C16 C17 H17 119.2
C19 C18 C17 120.2(3)
C19 C18 H18 119.9
C17 C18 H18 119.9
C18 C19 C20 119.4(3)
C18 C19 H19 120.3
C20 C19 H19 120.3
C21 C20 C19 120.2(3)
C21 C20 H20 119.9
C19 C20 H20 119.9
C20 C21 C16 121.2(3)
C20 C21 H21 119.4
C16 C21 H21 119.4
C27 C22 C23 118.8(3)
C27 C22 P1 115.8(2)
C23 C22 P1 125.2(2)
C24 C23 C22 119.5(3)
C24 C23 H23 120.2
C22 C23 H23 120.2
C25 C24 C23 121.0(4)
C25 C24 H24 119.5
C23 C24 H24 119.5
C26 C25 C24 119.5(3)
C26 C25 H25 120.3
C24 C25 H25 120.3
C25 C26 C27 120.7(4)
C25 C26 H26 119.7
C27 C26 H26 119.7
C22 C27 C26 120.4(3)
C22 C27 H27 119.8
C26 C27 H27 119.8
C33 C28 C29 118.6(3)
C33 C28 P1 118.4(2)
C29 C28 P1 122.8(2)
C30 C29 C28 120.2(3)
C30 C29 H29 119.9
C28 C29 H29 119.9
C31 C30 C29 120.7(4)
C31 C30 H30 119.7
C29 C30 H30 119.7
C30 C31 C32 119.6(3)
C30 C31 H31 120.2
C32 C31 H31 120.2
C31 C32 C33 120.6(3)
C31 C32 H32 119.7
C33 C32 H32 119.7
C32 C33 C28 120.3(3)
C32 C33 H33 119.8
C28 C33 H33 119.8
Cl3' C34 Cl4' 112.6(6)
Cl4 C34 Cl2 118.4(4)
Cl3' C34 Cl2' 104.0(6)
Cl4' C34 Cl2' 106.2(6)
Cl4 C34 Cl3 106.8(4)
Cl2 C34 Cl3 107.9(4)
Cl3' C34 H34 123(5)
Cl4' C34 H34 106(5)
Cl4 C34 H34 95(5)
Cl2 C34 H34 103(5)
Cl2' C34 H34 103(5)
Cl3 C34 H34 127(5)

loop_
_geom_bond_atom_site_label_1
_geom_bond_atom_site_label_2
_geom_bond_distance
P1 O1 1.488(2)
P1 C22 1.812(3)
P1 C28 1.815(3)
P1 C9 1.903(3)
Cl1 C3 1.746(3)
Cl2 C34 1.701(7)
Cl3 C34 1.778(6)
Cl4 C34 1.673(7)
Cl2' C34 1.749(9)
Cl3' C34 1.548(9)
Cl4' C34 1.615(10)
N1 C1 1.375(4)
N1 C8 1.385(4)
N1 H1A 0.81(4)
O2 H2B 1.00(8)
O2 H2A 0.98(7)
C1 C2 1.389(4)
C1 C6 1.409(4)
C2 C3 1.377(4)
C2 H2 0.9300
C3 C4 1.392(5)
C4 C5 1.370(5)
C4 H4 0.9300
C5 C6 1.399(4)
C5 H5 0.9300
C6 C7 1.430(4)
C7 C8 1.362(4)
C7 H7 0.9300
C8 C9 1.518(4)
C9 C16 1.533(4)
C9 C10 1.545(4)
C10 C15 1.383(4)
C10 C11 1.389(4)
C11 C12 1.379(5)
C11 H11 0.9300
C12 C13 1.374(6)
C12 H12 0.9300
C13 C14 1.367(5)
C13 H13 0.9300
C14 C15 1.391(4)
C14 H14 0.9300
C15 H15 0.9300
C16 C17 1.389(4)
C16 C21 1.398(4)
C17 C18 1.378(5)
C17 H17 0.9300
C18 C19 1.376(6)
C18 H18 0.9300
C19 C20 1.386(5)
C19 H19 0.9300
C20 C21 1.378(5)
C20 H20 0.9300
C21 H21 0.9300
C22 C27 1.381(5)
C22 C23 1.395(4)
C23 C24 1.382(5)
C23 H23 0.9300
C24 C25 1.372(6)
C24 H24 0.9300
C25 C26 1.362(6)
C25 H25 0.9300
C26 C27 1.381(5)
C26 H26 0.9300
C27 H27 0.9300
C28 C33 1.387(4)
C28 C29 1.390(5)
C29 C30 1.383(5)
C29 H29 0.9300
C30 C31 1.367(6)
C30 H30 0.9300
C31 C32 1.371(6)
C31 H31 0.9300
C32 C33 1.383(5)
C32 H32 0.9300
C33 H33 0.9300
C34 H34 0.93(8)

loop_
_geom_hbond_atom_site_label_D
_geom_hbond_atom_site_label_H
_geom_hbond_atom_site_label_A
_geom_hbond_distance_DH
_geom_hbond_distance_HA
_geom_hbond_distance_DA
_geom_hbond_angle_DHA
_geom_hbond_site_symmetry_A
C34 H34 O2 0.93(8) 2.60(8) 3.234(6) 126(6) .
O2 H2A O1 0.98(7) 1.88(7) 2.830(4) 163(5) .
O2 H2B O1 1.00(8) 2.12(8) 2.927(4) 136(6) 3_666
N1 H1A O2 0.81(4) 2.23(4) 3.035(4) 171(3) 3_666
N1 H1A O1 0.81(4) 2.57(3) 2.983(3) 113(3) .
N1 H1A O1 0.81(4) 2.57(3) 2.983(3) 113(3) .
N1 H1A O2 0.81(4) 2.23(4) 3.035(4) 171(3) 3_666
O2 H2B O1 1.00(8) 2.12(8) 2.927(4) 136(6) 3_666
O2 H2A O1 0.98(7) 1.88(7) 2.830(4) 163(5) .

loop_
_geom_torsion_atom_site_label_1
_geom_torsion_atom_site_label_2
_geom_torsion_atom_site_label_3
_geom_torsion_atom_site_label_4
_geom_torsion
C22 P1 O1 H2A 130(2)
C28 P1 O1 H2A 13(2)
C9 P1 O1 H2A -107(2)
C8 N1 C1 C2 -177.7(3)
C8 N1 C1 C6 0.4(3)
N1 C1 C2 C3 178.2(3)
C6 C1 C2 C3 0.3(4)
C1 C2 C3 C4 1.1(5)
C1 C2 C3 Cl1 -177.1(2)
C2 C3 C4 C5 -1.8(5)
Cl1 C3 C4 C5 176.5(3)
C3 C4 C5 C6 0.9(5)
C4 C5 C6 C1 0.5(5)
C4 C5 C6 C7 -178.8(3)
N1 C1 C6 C5 -179.4(3)
C2 C1 C6 C5 -1.2(4)
N1 C1 C6 C7 0.0(3)
C2 C1 C6 C7 178.3(3)
C5 C6 C7 C8 178.9(3)
C1 C6 C7 C8 -0.5(3)
C6 C7 C8 N1 0.7(3)
C6 C7 C8 C9 -179.7(3)
C1 N1 C8 C7 -0.7(3)
C1 N1 C8 C9 179.6(2)
C7 C8 C9 C16 -1.6(4)
N1 C8 C9 C16 177.9(2)
C7 C8 C9 C10 -124.1(3)
N1 C8 C9 C10 55.5(3)
C7 C8 C9 P1 118.1(3)
N1 C8 C9 P1 -62.4(3)
C8 C9 C10 C15 -142.2(3)
C16 C9 C10 C15 94.9(3)
P1 C9 C10 C15 -27.6(4)
C8 C9 C10 C11 42.8(3)
C16 C9 C10 C11 -80.2(3)
P1 C9 C10 C11 157.4(2)
C15 C10 C11 C12 -0.9(5)
C9 C10 C11 C12 174.4(3)
C10 C11 C12 C13 1.1(6)
C11 C12 C13 C14 -0.4(6)
C12 C13 C14 C15 -0.4(6)
C11 C10 C15 C14 0.1(5)
C9 C10 C15 C14 -174.9(3)
C13 C14 C15 C10 0.6(5)
C8 C9 C16 C17 -128.6(3)
C10 C9 C16 C17 -7.7(4)
P1 C9 C16 C17 114.8(3)
C8 C9 C16 C21 54.3(4)
C10 C9 C16 C21 175.2(3)
P1 C9 C16 C21 -62.4(3)
C21 C16 C17 C18 2.7(5)
C9 C16 C17 C18 -174.5(3)
C16 C17 C18 C19 -0.4(6)
C17 C18 C19 C20 -1.9(6)
C18 C19 C20 C21 1.8(6)
C19 C20 C21 C16 0.6(5)
C17 C16 C21 C20 -2.8(5)
C9 C16 C21 C20 174.4(3)
O1 P1 C22 C27 -12.9(3)
C28 P1 C22 C27 106.9(3)
C9 P1 C22 C27 -135.3(2)
O1 P1 C22 C23 171.1(3)
C28 P1 C22 C23 -69.2(3)
C9 P1 C22 C23 48.6(3)
C27 C22 C23 C24 1.5(5)
P1 C22 C23 C24 177.4(3)
C22 C23 C24 C25 -1.0(6)
C23 C24 C25 C26 -0.5(6)
C24 C25 C26 C27 1.4(7)
C23 C22 C27 C26 -0.6(5)
P1 C22 C27 C26 -176.9(3)
C25 C26 C27 C22 -0.9(6)
O1 P1 C28 C33 -41.5(3)
C22 P1 C28 C33 -161.6(2)
C9 P1 C28 C33 79.1(3)
O1 P1 C28 C29 133.4(3)
C22 P1 C28 C29 13.4(3)
C9 P1 C28 C29 -106.0(3)
C33 C28 C29 C30 -0.8(5)
P1 C28 C29 C30 -175.8(3)
C28 C29 C30 C31 0.4(7)
C29 C30 C31 C32 0.1(7)
C30 C31 C32 C33 0.0(6)
C31 C32 C33 C28 -0.5(6)
C29 C28 C33 C32 0.9(5)
P1 C28 C33 C32 176.1(3)
